data_4036311
loop_
_publ_author_name
'Chaiyaveij, Duangduan'
'Batsanov, Andrei S.'
'Fox, Mark A.'
'Marder, Todd B.'
'Whiting, Andrew'

_publ_section_title
;
 An Experimental and Computational Approach to Understanding the Reactions
 of Acyl Nitroso Compounds in [4 + 2] Cycloadditions.
;
_journal_issue 19
_journal_name_full 'The Journal of organic chemistry'
_journal_page_first 9518
_journal_page_last 9534
_journal_paper_doi 10.1021/acs.joc.5b01470
_journal_volume 80
_journal_year 2015
_chemical_formula_moiety 'C12 H11 N O3'
_chemical_formula_sum 'C12 H11 N O3'
_chemical_formula_weight 217.22
_chemical_name_systematic
;
 phenyl 2-oxa-3-azabicyclo[2.2.1]hept-5-ene-3-carboxylate 
;
_space_group_crystal_system monoclinic
_space_group_IT_number 14
_space_group_name_Hall '-P 2ybc'
_space_group_name_H-M_alt 'P 1 21/c 1'
_atom_sites_solution_hydrogens geom
_atom_sites_solution_primary direct
_atom_sites_solution_secondary difmap
_audit_creation_date 2012-03-30
_audit_creation_method
;
Olex2 1.1-beta (compiled 2011.11.01 svn.r2039, GUI svn.r3906)
;
_cell_angle_alpha 90.00
_cell_angle_beta 91.658(15)
_cell_angle_gamma 90.00
_cell_formula_units_Z 4
_cell_length_a 5.8418(5)
_cell_length_b 8.6844(7)
_cell_length_c 20.7247(19)
_cell_measurement_reflns_used 4717
_cell_measurement_temperature 120
_cell_measurement_theta_max 29.977
_cell_measurement_theta_min 2.543
_cell_volume 1050.98(16)
_computing_cell_refinement 'SAINT v7.46A (Bruker, 2008)'
_computing_data_collection 'SMART v5.625 (Bruker, 2001)'
_computing_data_reduction 'SAINT v7.46A (Bruker, 2008)'
_computing_molecular_graphics
;
O. V. Dolomanov, L. J. Bourhis, R. J. Gildea, J. A. K. Howard and H. Puschmann,
OLEX2: a complete structure solution, refinement and analysis program.
J. Appl. Cryst. (2009). 42, 339-341.
;
_computing_publication_material
;
O. V. Dolomanov, L. J. Bourhis, R. J. Gildea, J. A. K. Howard and H. Puschmann,
OLEX2: a complete structure solution, refinement and analysis program.
J. Appl. Cryst. (2009). 42, 339-341.
;
_computing_structure_refinement
;
XL, G.M. Sheldrick, Acta Cryst. (2008). A64, 112-122
;
_computing_structure_solution
;
XS, G.M. Sheldrick, Acta Cryst. (2008). A64, 112-122
;
_diffrn_ambient_temperature 120
_diffrn_detector 'CCD area detector'
_diffrn_detector_area_resol_mean 5.6
_diffrn_detector_type 'Bruker SMART CCD 6000 area detector'
_diffrn_measured_fraction_theta_full 0.999
_diffrn_measured_fraction_theta_max 0.999
_diffrn_measurement_device 'three-circle diffractometer'
_diffrn_measurement_device_type 'Bruker SMART CCD 6000 area detector'
_diffrn_measurement_method '\w scans'
_diffrn_radiation_monochromator graphite
_diffrn_radiation_probe x-ray
_diffrn_radiation_type MoK\a
_diffrn_radiation_wavelength 0.71073
_diffrn_radiation_xray_symbol K-L~3~
_diffrn_reflns_av_R_equivalents 0.0420
_diffrn_reflns_av_unetI/netI 0.0295
_diffrn_reflns_limit_h_max 8
_diffrn_reflns_limit_h_min -8
_diffrn_reflns_limit_k_max 12
_diffrn_reflns_limit_k_min -12
_diffrn_reflns_limit_l_max 29
_diffrn_reflns_limit_l_min -29
_diffrn_reflns_number 12722
_diffrn_reflns_theta_full 29.98
_diffrn_reflns_theta_max 29.98
_diffrn_reflns_theta_min 1.97
_diffrn_source 'sealed X-ray tube'
_diffrn_source_current 35.0
_diffrn_source_power 1.75
_diffrn_source_target Mo
_diffrn_source_voltage 50.0
_diffrn_standards_number 0
_exptl_absorpt_coefficient_mu 0.100
_exptl_absorpt_correction_T_max 0.7460
_exptl_absorpt_correction_T_min 0.5796
_exptl_absorpt_correction_type multi-scan
_exptl_absorpt_process_details
;
? was used for absorption correction.
R(int) was 0.0682 before and 0.0510 after correction.
The Ratio of minimum to maximum transmission is 0.7769.
The \l/2 correction factor is 0.0015.
;
_exptl_crystal_colour colourless
_exptl_crystal_colour_primary colourless
_exptl_crystal_density_diffrn 1.373
_exptl_crystal_density_method 'not measured'
_exptl_crystal_description block
_exptl_crystal_F_000 456
_exptl_crystal_size_max 0.42
_exptl_crystal_size_mid 0.42
_exptl_crystal_size_min 0.24
_refine_diff_density_max 0.405
_refine_diff_density_min -0.223
_refine_diff_density_rms 0.061
_refine_ls_extinction_method none
_refine_ls_goodness_of_fit_ref 1.072
_refine_ls_hydrogen_treatment constr
_refine_ls_matrix_type full
_refine_ls_number_parameters 145
_refine_ls_number_reflns 3069
_refine_ls_number_restraints 0
_refine_ls_restrained_S_all 1.072
_refine_ls_R_factor_all 0.0619
_refine_ls_R_factor_gt 0.0493
_refine_ls_shift/su_max 0.000
_refine_ls_shift/su_mean 0.000
_refine_ls_structure_factor_coef Fsqd
_refine_ls_weighting_details 'calc w=1/[\s^2^(Fo^2^)+(0.0913P)^2^+0.1467P] where P=(Fo^2^+2Fc^2^)/3'
_refine_ls_weighting_scheme calc
_refine_ls_wR_factor_gt 0.1396
_refine_ls_wR_factor_ref 0.1506
_reflns_number_gt 2376
_reflns_number_total 3069
_reflns_threshold_expression I>2\s(I)
_cod_data_source_file jo5b01470_si_002.cif
_cod_data_source_block 36
_cod_database_code 4036311

loop_
_space_group_symop_id
_space_group_symop_operation_xyz
1 'x, y, z'
2 '-x, y+1/2, -z+1/2'
3 '-x, -y, -z'
4 'x, -y-1/2, z-1/2'

loop_
_atom_site_label
_atom_site_type_symbol
_atom_site_fract_x
_atom_site_fract_y
_atom_site_fract_z
_atom_site_U_iso_or_equiv
_atom_site_adp_type
_atom_site_occupancy
_atom_site_symmetry_multiplicity
_atom_site_calc_flag
_atom_site_refinement_flags
O1 O 0.38372(16) 0.40154(10) 0.58992(4) 0.0225(2) Uani 1 1 d .
O2 O 0.22961(16) 0.16871(10) 0.61342(4) 0.0230(2) Uani 1 1 d .
O3 O -0.00217(15) 0.17072(10) 0.50162(4) 0.0215(2) Uani 1 1 d .
N1 N 0.11693(17) 0.30798(12) 0.52232(5) 0.0183(2) Uani 1 1 d .
C1 C 0.24623(19) 0.27773(13) 0.57822(6) 0.0177(2) Uani 1 1 d .
C2 C 0.0686(2) 0.14933(14) 0.43395(6) 0.0224(3) Uani 1 1 d .
H2 H -0.0285 0.0773 0.4073 0.027 Uiso 1 1 calc R
C3 C 0.3211(2) 0.11239(16) 0.43739(6) 0.0266(3) Uani 1 1 d .
H3 H 0.3900 0.0157 0.4288 0.032 Uiso 1 1 calc R
C4 C 0.4287(2) 0.24226(16) 0.45490(6) 0.0239(3) Uani 1 1 d .
H4 H 0.5893 0.2565 0.4605 0.029 Uiso 1 1 calc R
C5 C 0.2447(2) 0.36189(14) 0.46399(6) 0.0194(2) Uani 1 1 d .
H5 H 0.2961 0.4717 0.4644 0.023 Uiso 1 1 calc R
C6 C 0.0686(2) 0.31749(14) 0.41120(6) 0.0216(3) Uani 1 1 d .
H6A H 0.1253 0.3306 0.3670 0.026 Uiso 1 1 calc R
H6B H -0.0811 0.3694 0.4156 0.026 Uiso 1 1 calc R
C7 C 0.5174(2) 0.40041(14) 0.64772(6) 0.0205(3) Uani 1 1 d .
C8 C 0.4511(2) 0.49646(16) 0.69692(7) 0.0283(3) Uani 1 1 d .
H8 H 0.3131 0.5541 0.6931 0.034 Uiso 1 1 calc R
C9 C 0.5914(3) 0.50664(19) 0.75223(7) 0.0353(4) Uani 1 1 d .
H9 H 0.5496 0.5722 0.7867 0.042 Uiso 1 1 calc R
C10 C 0.7914(3) 0.42155(18) 0.75716(7) 0.0309(3) Uani 1 1 d .
H10 H 0.8869 0.4293 0.7949 0.037 Uiso 1 1 calc R
C11 C 0.8532(2) 0.32508(16) 0.70726(7) 0.0264(3) Uani 1 1 d .
H11 H 0.9899 0.2661 0.7111 0.032 Uiso 1 1 calc R
C12 C 0.7156(2) 0.31457(14) 0.65161(6) 0.0226(3) Uani 1 1 d .
H12 H 0.7573 0.2496 0.6170 0.027 Uiso 1 1 calc R

loop_
_atom_site_aniso_label
_atom_site_aniso_U_11
_atom_site_aniso_U_22
_atom_site_aniso_U_33
_atom_site_aniso_U_23
_atom_site_aniso_U_13
_atom_site_aniso_U_12
O1 0.0275(5) 0.0196(4) 0.0201(4) 0.0015(3) -0.0062(3) -0.0068(3)
O2 0.0267(5) 0.0204(4) 0.0216(4) 0.0037(3) -0.0038(3) -0.0046(3)
O3 0.0224(4) 0.0212(4) 0.0206(4) 0.0012(3) -0.0033(3) -0.0087(3)
N1 0.0187(5) 0.0170(5) 0.0190(5) 0.0010(4) -0.0013(4) -0.0032(3)
C1 0.0170(5) 0.0176(5) 0.0185(5) -0.0010(4) 0.0007(4) -0.0007(4)
C2 0.0293(6) 0.0201(5) 0.0178(6) 0.0000(4) -0.0028(5) -0.0051(5)
C3 0.0322(7) 0.0240(6) 0.0236(6) -0.0014(5) 0.0014(5) 0.0058(5)
C4 0.0200(5) 0.0300(6) 0.0220(6) 0.0019(5) 0.0025(4) 0.0015(5)
C5 0.0217(6) 0.0194(5) 0.0171(5) 0.0024(4) 0.0007(4) -0.0037(4)
C6 0.0231(6) 0.0217(6) 0.0199(6) 0.0032(4) -0.0038(4) -0.0022(4)
C7 0.0227(6) 0.0206(5) 0.0180(5) 0.0000(4) -0.0026(4) -0.0051(4)
C8 0.0274(7) 0.0312(7) 0.0259(7) -0.0074(5) -0.0033(5) 0.0041(5)
C9 0.0364(8) 0.0433(9) 0.0258(7) -0.0140(6) -0.0038(6) 0.0042(6)
C10 0.0319(7) 0.0385(8) 0.0219(6) -0.0022(5) -0.0075(5) -0.0008(6)
C11 0.0228(6) 0.0290(7) 0.0272(7) 0.0015(5) -0.0031(5) -0.0002(5)
C12 0.0250(6) 0.0220(6) 0.0210(6) -0.0015(4) 0.0015(5) -0.0023(5)

loop_
_atom_type_symbol
_atom_type_description
_atom_type_scat_dispersion_real
_atom_type_scat_dispersion_imag
_atom_type_scat_source
C C 0.0033 0.0016 'International Tables Vol C Tables 4.2.6.8 and 6.1.1.4'
H H 0.0000 0.0000 'International Tables Vol C Tables 4.2.6.8 and 6.1.1.4'
N N 0.0061 0.0033 'International Tables Vol C Tables 4.2.6.8 and 6.1.1.4'
O O 0.0106 0.0060 'International Tables Vol C Tables 4.2.6.8 and 6.1.1.4'

loop_
_geom_angle_atom_site_label_1
_geom_angle_atom_site_label_2
_geom_angle_atom_site_label_3
_geom_angle
C1 O1 C7 117.10(9)
N1 O3 C2 103.87(8)
O3 N1 C5 105.28(8)
C1 N1 O3 109.77(9)
C1 N1 C5 117.11(9)
O1 C1 N1 107.65(9)
O2 C1 O1 124.95(11)
O2 C1 N1 127.15(11)
O3 C2 H2 115.5
O3 C2 C3 106.27(10)
O3 C2 C6 100.00(10)
C3 C2 H2 115.5
C3 C2 C6 102.01(10)
C6 C2 H2 115.5
C2 C3 H3 126.7
C4 C3 C2 106.56(11)
C4 C3 H3 126.7
C3 C4 H4 126.8
C3 C4 C5 106.46(11)
C5 C4 H4 126.8
N1 C5 H5 116.3
N1 C5 C6 98.99(9)
C4 C5 N1 104.83(9)
C4 C5 H5 116.3
C4 C5 C6 101.76(10)
C6 C5 H5 116.3
C2 C6 H6A 113.4
C2 C6 H6B 113.4
C5 C6 C2 91.50(9)
C5 C6 H6A 113.4
C5 C6 H6B 113.4
H6A C6 H6B 110.7
C8 C7 O1 117.53(11)
C12 C7 O1 119.81(11)
C12 C7 C8 122.48(12)
C7 C8 H8 120.8
C7 C8 C9 118.35(13)
C9 C8 H8 120.8
C8 C9 H9 119.9
C10 C9 C8 120.17(13)
C10 C9 H9 119.9
C9 C10 H10 119.8
C9 C10 C11 120.32(13)
C11 C10 H10 119.8
C10 C11 H11 119.9
C10 C11 C12 120.12(13)
C12 C11 H11 119.9
C7 C12 C11 118.56(12)
C7 C12 H12 120.7
C11 C12 H12 120.7

loop_
_geom_bond_atom_site_label_1
_geom_bond_atom_site_label_2
_geom_bond_distance
O1 C1 1.3597(14)
O1 C7 1.4110(14)
O2 C1 1.2009(15)
O3 N1 1.4394(13)
O3 C2 1.4851(15)
N1 C1 1.3897(15)
N1 C5 1.5132(15)
C2 H2 1.0000
C2 C3 1.5095(19)
C2 C6 1.5346(17)
C3 H3 0.9500
C3 C4 1.3363(19)
C4 H4 0.9500
C4 C5 1.5107(17)
C5 H5 1.0000
C5 C6 1.5295(16)
C6 H6A 0.9900
C6 H6B 0.9900
C7 C8 1.3815(18)
C7 C12 1.3773(18)
C8 H8 0.9500
C8 C9 1.392(2)
C9 H9 0.9500
C9 C10 1.384(2)
C10 H10 0.9500
C10 C11 1.387(2)
C11 H11 0.9500
C11 C12 1.3897(18)
C12 H12 0.9500
